data_4069970
loop_
_publ_author_name
'Enk, Barbara'
'Kopacka, Holger'
'Wurst, Klaus'
'M\"uller, Thomas'
'Bildstein, Benno'

_publ_section_title
;
 An Efficient, Modular Route to New 2-Acyl-6-aminopentafulvenes and
 Planar-Chiral [N,O]-Functionalized Pentamethylruthenocenes
;
_journal_issue 18
_journal_name_full Organometallics
_journal_page_first 5575
_journal_paper_doi 10.1021/om900549c
_journal_volume 28
_journal_year 2009
_chemical_formula_sum 'C22 H21 N O'
_chemical_formula_weight 315.40
_chemical_name_systematic
; 
 ? 
;
_space_group_IT_number 2
_symmetry_cell_setting triclinic
_symmetry_space_group_name_Hall '-P 1'
_symmetry_space_group_name_H-M 'P -1'
_atom_sites_solution_hydrogens geom
_atom_sites_solution_primary direct
_atom_sites_solution_secondary difmap
_audit_creation_method SHELXL-97
_cell_angle_alpha 102.051(2)
_cell_angle_beta 97.568(2)
_cell_angle_gamma 92.305(2)
_cell_formula_units_Z 4
_cell_length_a 9.6081(3)
_cell_length_b 12.0771(3)
_cell_length_c 15.9548(5)
_cell_measurement_reflns_used 11891
_cell_measurement_temperature 233(2)
_cell_measurement_theta_max 25.0
_cell_measurement_theta_min 1.0
_cell_volume 1790.41(9)
_computing_data_collection COLLECT
_computing_data_reduction 'DENZO and SCALEPACK'
_computing_structure_refinement 'SHELXL-97 (Sheldrick, 1997)'
_computing_structure_solution 'SHELXS-97 (Sheldrick, 1990)'
_diffrn_ambient_temperature 233(2)
_diffrn_measured_fraction_theta_full 0.992
_diffrn_measured_fraction_theta_max 0.992
_diffrn_measurement_device_type 'Nonius KappaCCD'
_diffrn_measurement_method 'phi- and omega-scans'
_diffrn_radiation_monochromator graphite
_diffrn_radiation_source 'fine-focus sealed tube'
_diffrn_radiation_type MoK\a
_diffrn_radiation_wavelength 0.71073
_diffrn_reflns_av_R_equivalents 0.0192
_diffrn_reflns_av_sigmaI/netI 0.0314
_diffrn_reflns_limit_h_max 10
_diffrn_reflns_limit_h_min -10
_diffrn_reflns_limit_k_max 13
_diffrn_reflns_limit_k_min -13
_diffrn_reflns_limit_l_max 17
_diffrn_reflns_limit_l_min -18
_diffrn_reflns_number 9424
_diffrn_reflns_theta_full 24.00
_diffrn_reflns_theta_max 24.00
_diffrn_reflns_theta_min 1.32
_diffrn_standards_number 0
_exptl_absorpt_coefficient_mu 0.071
_exptl_absorpt_correction_type none
_exptl_crystal_colour yellow
_exptl_crystal_density_diffrn 1.170
_exptl_crystal_density_method 'not measured'
_exptl_crystal_description prism
_exptl_crystal_F_000 672
_exptl_crystal_size_max 0.4
_exptl_crystal_size_mid 0.2
_exptl_crystal_size_min 0.12
_refine_diff_density_max 0.425
_refine_diff_density_min -0.177
_refine_diff_density_rms 0.031
_refine_ls_extinction_coef 0.033(5)
_refine_ls_extinction_expression Fc^*^=kFc[1+0.001xFc^2^\l^3^/sin(2\q)]^-1/4^
_refine_ls_extinction_method SHELXL
_refine_ls_goodness_of_fit_ref 1.056
_refine_ls_hydrogen_treatment 'constr, refined at N1 and N2'
_refine_ls_matrix_type full
_refine_ls_number_parameters 448
_refine_ls_number_reflns 5559
_refine_ls_number_restraints 0
_refine_ls_restrained_S_all 1.056
_refine_ls_R_factor_all 0.0598
_refine_ls_R_factor_gt 0.0486
_refine_ls_shift/su_max 0.003
_refine_ls_shift/su_mean 0.000
_refine_ls_structure_factor_coef Fsqd
_refine_ls_weighting_details 'calc w=1/[\s^2^(Fo^2^)+(0.0655P)^2^+0.4941P] where P=(Fo^2^+2Fc^2^)/3'
_refine_ls_weighting_scheme calc
_refine_ls_wR_factor_gt 0.1278
_refine_ls_wR_factor_ref 0.1351
_reflns_number_gt 4602
_reflns_number_total 5559
_reflns_threshold_expression >2sigma(I)
_cod_data_source_file om900549c_si_001.cif
_cod_data_source_block 1
_cod_original_sg_symbol_H-M P-1
_cod_database_code 4069970

loop_
_symmetry_equiv_pos_as_xyz
'x, y, z'
'-x, -y, -z'

loop_
_atom_site_label
_atom_site_type_symbol
_atom_site_fract_x
_atom_site_fract_y
_atom_site_fract_z
_atom_site_U_iso_or_equiv
_atom_site_adp_type
_atom_site_occupancy
_atom_site_symmetry_multiplicity
_atom_site_calc_flag
_atom_site_refinement_flags
O1 O 0.19318(17) 0.84486(17) 0.48429(10) 0.0941(6) Uani 1 1 d .
O2 O 0.28840(13) 0.67089(12) 0.96134(9) 0.0576(4) Uani 1 1 d .
N1 N 0.38889(17) 0.72822(13) 0.41408(10) 0.0511(4) Uani 1 1 d .
H1N H 0.307(3) 0.765(2) 0.4307(15) 0.078(7) Uiso 1 1 d .
N2 N 0.07891(16) 0.75134(12) 1.03848(10) 0.0457(4) Uani 1 1 d .
H2N H 0.168(2) 0.7236(18) 1.0218(14) 0.074(7) Uiso 1 1 d .
C1 C 0.48739(18) 0.72372(14) 0.47963(12) 0.0446(4) Uani 1 1 d .
C2 C 0.47353(18) 0.77290(15) 0.56619(11) 0.0455(4) Uani 1 1 d .
C3 C 0.5715(2) 0.75950(17) 0.63736(12) 0.0534(5) Uani 1 1 d .
H3 H 0.6543 0.7211 0.6332 0.064 Uiso 1 1 calc .
C4 C 0.5270(2) 0.81132(19) 0.71336(13) 0.0618(5) Uani 1 1 d .
H4 H 0.5738 0.8141 0.7694 0.074 Uiso 1 1 calc .
C5 C 0.4011(2) 0.85894(17) 0.69343(13) 0.0582(5) Uani 1 1 d .
H5 H 0.3494 0.8997 0.7343 0.070 Uiso 1 1 calc .
C6 C 0.36242(19) 0.83741(15) 0.60368(12) 0.0477(4) Uani 1 1 d .
C7 C 0.2345(2) 0.87151(17) 0.56315(14) 0.0581(5) Uani 1 1 d .
C8 C 0.61313(18) 0.66014(15) 0.46105(11) 0.0443(4) Uani 1 1 d .
C9 C 0.59791(18) 0.54405(15) 0.42665(11) 0.0449(4) Uani 1 1 d .
H9 H 0.5075 0.5066 0.4125 0.054 Uiso 1 1 calc .
C10 C 0.7145(2) 0.48322(16) 0.41304(12) 0.0520(5) Uani 1 1 d .
H10 H 0.7032 0.4044 0.3909 0.062 Uiso 1 1 calc .
C11 C 0.8470(2) 0.5375(2) 0.43175(13) 0.0598(5) Uani 1 1 d .
H11 H 0.9261 0.4960 0.4217 0.072 Uiso 1 1 calc .
C12 C 0.8636(2) 0.6525(2) 0.46522(14) 0.0642(6) Uani 1 1 d .
H12 H 0.9542 0.6897 0.4777 0.077 Uiso 1 1 calc .
C13 C 0.7478(2) 0.71383(17) 0.48066(13) 0.0577(5) Uani 1 1 d .
H13 H 0.7601 0.7922 0.5045 0.069 Uiso 1 1 calc .
C14 C 0.1390(2) 0.9423(2) 0.61675(16) 0.0735(6) Uani 1 1 d .
H14A H 0.0548 0.9537 0.5796 0.110 Uiso 1 1 calc R
H14B H 0.1876 1.0153 0.6446 0.110 Uiso 1 1 calc R
H14C H 0.1132 0.9036 0.6605 0.110 Uiso 1 1 calc R
C15 C 0.38712(18) 0.67735(15) 0.32403(11) 0.0447(4) Uani 1 1 d .
C16 C 0.2894(2) 0.58564(16) 0.28847(12) 0.0498(5) Uani 1 1 d .
C17 C 0.2792(2) 0.53880(18) 0.20082(13) 0.0629(6) Uani 1 1 d .
H17 H 0.2139 0.4769 0.1759 0.075 Uiso 1 1 calc .
C18 C 0.3621(3) 0.5808(2) 0.14987(14) 0.0713(7) Uani 1 1 d .
H18 H 0.3543 0.5474 0.0905 0.086 Uiso 1 1 calc .
C19 C 0.4571(3) 0.6719(2) 0.18551(14) 0.0689(6) Uani 1 1 d .
H19 H 0.5138 0.7002 0.1499 0.083 Uiso 1 1 calc .
C20 C 0.4715(2) 0.72358(17) 0.27338(14) 0.0570(5) Uani 1 1 d .
C21 C -0.01367(17) 0.77635(13) 0.97720(11) 0.0407(4) Uani 1 1 d .
C22 C 0.00748(18) 0.75507(14) 0.88979(11) 0.0417(4) Uani 1 1 d .
C23 C -0.08675(19) 0.78714(16) 0.82424(12) 0.0514(5) Uani 1 1 d .
H23 H -0.1708 0.8223 0.8327 0.062 Uiso 1 1 calc .
C24 C -0.0364(2) 0.75888(18) 0.74648(13) 0.0593(5) Uani 1 1 d .
H24 H -0.0797 0.7714 0.6932 0.071 Uiso 1 1 calc .
C25 C 0.0901(2) 0.70835(17) 0.76018(12) 0.0544(5) Uani 1 1 d .
H25 H 0.1457 0.6811 0.7170 0.065 Uiso 1 1 calc .
C26 C 0.12228(18) 0.70416(14) 0.84726(11) 0.0427(4) Uani 1 1 d .
C27 C 0.25108(19) 0.66378(15) 0.88262(12) 0.0470(4) Uani 1 1 d .
C28 C -0.14082(18) 0.83291(14) 1.00476(11) 0.0428(4) Uani 1 1 d .
C29 C -0.2754(2) 0.78234(17) 0.97712(14) 0.0588(5) Uani 1 1 d .
H29 H -0.2892 0.7119 0.9376 0.071 Uiso 1 1 calc .
C30 C -0.3896(2) 0.8350(2) 1.00729(15) 0.0684(6) Uani 1 1 d .
H30 H -0.4805 0.7993 0.9894 0.082 Uiso 1 1 calc .
C31 C -0.3709(2) 0.93934(19) 1.06337(14) 0.0629(6) Uani 1 1 d .
H31 H -0.4489 0.9749 1.0837 0.075 Uiso 1 1 calc .
C32 C -0.2380(2) 0.99155(16) 1.08969(13) 0.0545(5) Uani 1 1 d .
H32 H -0.2253 1.0636 1.1271 0.065 Uiso 1 1 calc .
C33 C -0.12329(18) 0.93852(14) 1.06127(11) 0.0438(4) Uani 1 1 d .
H33 H -0.0325 0.9741 1.0802 0.053 Uiso 1 1 calc .
C34 C 0.3495(2) 0.6103(2) 0.82236(14) 0.0671(6) Uani 1 1 d .
H34A H 0.4288 0.5842 0.8554 0.101 Uiso 1 1 calc R
H34B H 0.3832 0.6658 0.7924 0.101 Uiso 1 1 calc R
H34C H 0.3000 0.5464 0.7804 0.101 Uiso 1 1 calc R
C35 C 0.0610(2) 0.76642(16) 1.12758(11) 0.0479(5) Uani 1 1 d .
C36 C -0.0392(2) 0.69453(18) 1.15151(14) 0.0613(5) Uani 1 1 d .
C37 C -0.0576(3) 0.7146(2) 1.23671(17) 0.0782(7) Uani 1 1 d .
H37 H -0.1254 0.6696 1.2545 0.094 Uiso 1 1 calc .
C38 C 0.0205(3) 0.7985(3) 1.29589(16) 0.0807(8) Uani 1 1 d .
H38 H 0.0039 0.8111 1.3538 0.097 Uiso 1 1 calc .
C39 C 0.1234(3) 0.8659(2) 1.27439(15) 0.0803(8) Uani 1 1 d .
H39 H 0.1780 0.9219 1.3172 0.096 Uiso 1 1 calc .
C40 C 0.1459(2) 0.84944(17) 1.18625(13) 0.0585(5) Uani 1 1 d .
C161 C 0.1958(2) 0.53953(19) 0.34263(15) 0.0673(6) Uani 1 1 d .
H16A H 0.1360 0.4759 0.3070 0.101 Uiso 1 1 calc R
H16B H 0.1378 0.5984 0.3671 0.101 Uiso 1 1 calc R
H16C H 0.2529 0.5144 0.3890 0.101 Uiso 1 1 calc R
C201 C 0.5695(3) 0.8271(2) 0.30983(19) 0.0860(8) Uani 1 1 d .
H20A H 0.6551 0.8059 0.3402 0.129 Uiso 1 1 calc R
H20B H 0.5244 0.8811 0.3498 0.129 Uiso 1 1 calc R
H20C H 0.5923 0.8615 0.2631 0.129 Uiso 1 1 calc R
C361 C -0.1194(3) 0.5960(2) 1.08865(19) 0.0878(8) Uani 1 1 d .
H36A H -0.0989 0.5264 1.1077 0.132 Uiso 1 1 calc R
H36B H -0.0918 0.5918 1.0318 0.132 Uiso 1 1 calc R
H36C H -0.2194 0.6059 1.0858 0.132 Uiso 1 1 calc R
C401 C 0.2569(3) 0.9186(2) 1.15829(17) 0.0817(8) Uani 1 1 d .
H40A H 0.3236 0.8689 1.1323 0.123 Uiso 1 1 calc R
H40B H 0.3056 0.9728 1.2082 0.123 Uiso 1 1 calc R
H40C H 0.2133 0.9590 1.1163 0.123 Uiso 1 1 calc R

loop_
_atom_site_aniso_label
_atom_site_aniso_U_11
_atom_site_aniso_U_22
_atom_site_aniso_U_33
_atom_site_aniso_U_23
_atom_site_aniso_U_13
_atom_site_aniso_U_12
O1 0.0735(11) 0.1353(16) 0.0590(10) -0.0140(10) -0.0012(8) 0.0531(11)
O2 0.0459(8) 0.0738(9) 0.0542(9) 0.0124(7) 0.0097(6) 0.0162(6)
N1 0.0455(9) 0.0566(10) 0.0460(9) -0.0006(7) 0.0041(7) 0.0125(7)
N2 0.0425(9) 0.0490(9) 0.0461(9) 0.0082(7) 0.0098(7) 0.0082(7)
C1 0.0403(10) 0.0414(9) 0.0495(11) 0.0049(8) 0.0058(8) -0.0002(7)
C2 0.0424(10) 0.0440(10) 0.0450(10) 0.0002(8) 0.0043(8) -0.0018(8)
C3 0.0457(11) 0.0576(11) 0.0519(11) 0.0058(9) 0.0003(9) -0.0025(9)
C4 0.0618(13) 0.0712(13) 0.0452(11) 0.0036(10) -0.0013(9) -0.0066(10)
C5 0.0638(13) 0.0570(12) 0.0472(11) -0.0045(9) 0.0124(9) -0.0043(10)
C6 0.0483(11) 0.0426(10) 0.0476(11) -0.0006(8) 0.0080(8) -0.0023(8)
C7 0.0553(12) 0.0579(12) 0.0549(13) -0.0044(9) 0.0110(10) 0.0090(9)
C8 0.0403(10) 0.0514(10) 0.0411(9) 0.0085(8) 0.0069(7) 0.0049(8)
C9 0.0447(10) 0.0511(10) 0.0400(10) 0.0098(8) 0.0098(8) 0.0057(8)
C10 0.0554(12) 0.0591(11) 0.0454(10) 0.0129(9) 0.0153(9) 0.0167(9)
C11 0.0494(12) 0.0820(15) 0.0532(12) 0.0182(11) 0.0159(9) 0.0203(10)
C12 0.0380(11) 0.0907(17) 0.0645(13) 0.0175(12) 0.0097(9) 0.0005(10)
C13 0.0457(11) 0.0614(12) 0.0622(13) 0.0066(10) 0.0068(9) -0.0027(9)
C14 0.0643(14) 0.0756(15) 0.0759(15) -0.0028(12) 0.0201(12) 0.0188(11)
C15 0.0459(10) 0.0471(10) 0.0411(10) 0.0070(8) 0.0071(8) 0.0146(8)
C16 0.0513(11) 0.0487(10) 0.0469(11) 0.0057(8) 0.0025(8) 0.0140(9)
C17 0.0716(14) 0.0598(12) 0.0506(12) 0.0011(10) -0.0024(10) 0.0200(10)
C18 0.0906(17) 0.0755(15) 0.0466(12) 0.0061(11) 0.0079(12) 0.0364(14)
C19 0.0792(16) 0.0858(16) 0.0590(13) 0.0360(13) 0.0300(12) 0.0379(13)
C20 0.0522(11) 0.0576(12) 0.0677(13) 0.0226(10) 0.0136(10) 0.0160(9)
C21 0.0356(9) 0.0346(9) 0.0504(10) 0.0061(8) 0.0067(8) 0.0004(7)
C22 0.0404(9) 0.0376(9) 0.0443(10) 0.0036(7) 0.0060(7) -0.0003(7)
C23 0.0428(10) 0.0525(11) 0.0553(12) 0.0076(9) 0.0007(9) 0.0043(8)
C24 0.0590(12) 0.0701(13) 0.0467(11) 0.0124(10) 0.0004(9) 0.0036(10)
C25 0.0564(12) 0.0577(11) 0.0462(11) 0.0024(9) 0.0123(9) 0.0012(9)
C26 0.0433(10) 0.0373(9) 0.0454(10) 0.0035(7) 0.0083(8) 0.0007(7)
C27 0.0457(10) 0.0435(10) 0.0531(12) 0.0086(8) 0.0143(9) 0.0037(8)
C28 0.0392(10) 0.0420(9) 0.0475(10) 0.0086(8) 0.0087(8) 0.0042(7)
C29 0.0444(11) 0.0576(12) 0.0671(13) -0.0024(10) 0.0084(9) -0.0031(9)
C30 0.0368(11) 0.0836(16) 0.0810(15) 0.0090(13) 0.0104(10) -0.0002(10)
C31 0.0487(12) 0.0742(14) 0.0700(14) 0.0146(12) 0.0209(10) 0.0204(10)
C32 0.0584(12) 0.0489(11) 0.0579(12) 0.0086(9) 0.0161(9) 0.0135(9)
C33 0.0420(10) 0.0417(9) 0.0483(10) 0.0099(8) 0.0081(8) 0.0043(7)
C34 0.0628(13) 0.0778(14) 0.0666(14) 0.0150(11) 0.0255(11) 0.0257(11)
C35 0.0530(11) 0.0514(10) 0.0429(10) 0.0124(8) 0.0114(8) 0.0191(9)
C36 0.0628(13) 0.0678(13) 0.0636(13) 0.0261(11) 0.0216(10) 0.0235(11)
C37 0.0808(17) 0.0961(18) 0.0724(16) 0.0364(15) 0.0279(13) 0.0299(14)
C38 0.0920(19) 0.105(2) 0.0570(14) 0.0281(14) 0.0240(14) 0.0507(17)
C39 0.0876(18) 0.0822(16) 0.0607(14) 0.0014(12) -0.0149(13) 0.0398(14)
C40 0.0604(13) 0.0569(12) 0.0554(12) 0.0096(10) -0.0028(10) 0.0232(10)
C161 0.0581(13) 0.0692(14) 0.0737(15) 0.0162(11) 0.0073(11) -0.0023(10)
C201 0.0744(16) 0.0813(17) 0.110(2) 0.0410(15) 0.0113(14) -0.0061(13)
C361 0.0909(18) 0.0666(15) 0.110(2) 0.0266(15) 0.0239(16) -0.0130(13)
C401 0.0707(15) 0.0602(13) 0.0985(19) 0.0073(13) -0.0284(14) 0.0024(11)

loop_
_atom_type_symbol
_atom_type_description
_atom_type_scat_dispersion_real
_atom_type_scat_dispersion_imag
_atom_type_scat_source
C C 0.0033 0.0016 'International Tables Vol C Tables 4.2.6.8 and 6.1.1.4'
H H 0.0000 0.0000 'International Tables Vol C Tables 4.2.6.8 and 6.1.1.4'
N N 0.0061 0.0033 'International Tables Vol C Tables 4.2.6.8 and 6.1.1.4'
O O 0.0106 0.0060 'International Tables Vol C Tables 4.2.6.8 and 6.1.1.4'

loop_
_geom_angle_atom_site_label_1
_geom_angle_atom_site_label_2
_geom_angle_atom_site_label_3
_geom_angle
H1N N1 C1 114.6(14)
H1N N1 C15 117.7(14)
C1 N1 C15 127.57(16)
H2N N2 C21 117.4(13)
H2N N2 C35 117.7(13)
C21 N2 C35 124.83(15)
N1 C1 C2 122.13(16)
N1 C1 C8 118.53(16)
C2 C1 C8 119.29(16)
C1 C2 C3 122.61(17)
C1 C2 C6 131.41(16)
C3 C2 C6 105.87(15)
C4 C3 C2 109.57(18)
C3 C4 C5 108.46(18)
C4 C5 C6 109.96(17)
C5 C6 C7 123.20(17)
C5 C6 C2 106.14(16)
C7 C6 C2 130.61(17)
O1 C7 C6 123.93(18)
O1 C7 C14 115.73(19)
C6 C7 C14 120.33(19)
C9 C8 C13 118.71(17)
C9 C8 C1 120.01(15)
C13 C8 C1 121.23(16)
C10 C9 C8 120.50(17)
C11 C10 C9 120.25(18)
C10 C11 C12 119.87(18)
C11 C12 C13 120.33(18)
C12 C13 C8 120.32(19)
C16 C15 C20 121.77(17)
C16 C15 N1 116.80(16)
C20 C15 N1 121.24(17)
C17 C16 C15 118.34(19)
C17 C16 C161 120.31(19)
C15 C16 C161 121.35(17)
C18 C17 C16 121.3(2)
C17 C18 C19 119.9(2)
C18 C19 C20 121.6(2)
C15 C20 C19 117.2(2)
C15 C20 C201 122.1(2)
C19 C20 C201 120.7(2)
N2 C21 C22 122.14(15)
N2 C21 C28 117.30(15)
C22 C21 C28 120.52(15)
C21 C22 C23 122.78(16)
C21 C22 C26 131.06(16)
C23 C22 C26 106.11(15)
C24 C23 C22 109.56(17)
C23 C24 C25 108.15(17)
C24 C25 C26 110.10(17)
C25 C26 C27 123.18(16)
C25 C26 C22 106.07(15)
C27 C26 C22 130.59(16)
O2 C27 C26 123.99(16)
O2 C27 C34 116.73(17)
C26 C27 C34 119.28(17)
C29 C28 C33 118.87(16)
C29 C28 C21 122.04(16)
C33 C28 C21 119.08(15)
C30 C29 C28 120.25(18)
C31 C30 C29 120.33(19)
C32 C31 C30 119.92(18)
C31 C32 C33 120.09(18)
C32 C33 C28 120.51(17)
C40 C35 C36 123.24(18)
C40 C35 N2 117.58(18)
C36 C35 N2 119.17(17)
C37 C36 C35 117.5(2)
C37 C36 C361 119.7(2)
C35 C36 C361 122.76(19)
C38 C37 C36 120.8(2)
C37 C38 C39 122.4(2)
C38 C39 C40 119.0(2)
C35 C40 C39 116.8(2)
C35 C40 C401 121.20(19)
C39 C40 C401 121.9(2)

loop_
_geom_bond_atom_site_label_1
_geom_bond_atom_site_label_2
_geom_bond_distance
O1 C7 1.238(2)
O2 C27 1.244(2)
N1 H1N 0.96(2)
N1 C1 1.327(2)
N1 C15 1.437(2)
N2 H2N 0.98(2)
N2 C21 1.324(2)
N2 C35 1.429(2)
C1 C2 1.411(2)
C1 C8 1.487(2)
C2 C3 1.418(3)
C2 C6 1.465(2)
C3 C4 1.374(3)
C4 C5 1.388(3)
C5 C6 1.397(3)
C6 C7 1.428(3)
C7 C14 1.506(3)
C8 C9 1.389(3)
C8 C13 1.391(3)
C9 C10 1.380(2)
C10 C11 1.375(3)
C11 C12 1.375(3)
C12 C13 1.381(3)
C15 C16 1.394(3)
C15 C20 1.395(3)
C16 C17 1.384(3)
C16 C161 1.494(3)
C17 C18 1.365(3)
C18 C19 1.375(4)
C19 C20 1.397(3)
C20 C201 1.498(3)
C21 C22 1.408(2)
C21 C28 1.495(2)
C22 C23 1.418(3)
C22 C26 1.460(2)
C23 C24 1.373(3)
C24 C25 1.394(3)
C25 C26 1.395(3)
C26 C27 1.438(3)
C27 C34 1.505(3)
C28 C29 1.384(3)
C28 C33 1.389(2)
C29 C30 1.380(3)
C30 C31 1.375(3)
C31 C32 1.374(3)
C32 C33 1.378(2)
C35 C40 1.374(3)
C35 C36 1.412(3)
C36 C37 1.366(3)
C36 C361 1.497(3)
C37 C38 1.354(4)
C38 C39 1.379(4)
C39 C40 1.425(3)
C40 C401 1.498(3)
